data_2214163
loop_
_publ_author_name
'B. Thimme Gowda'
'K. S. Babitha'
'Ingrid Svoboda'
'Hartmut Fuess '

_publ_section_title
;
 3,4-Dichlorobenzenesulfonamide
;
_journal_coeditor_code DN2195
_journal_issue 7
_journal_name_full 'Acta Crystallographica Section E'
_journal_page_first o3245
_journal_page_last o3245
_journal_paper_doi 10.1107/S1600536807028802
_journal_volume 63
_journal_year 2007
_chemical_formula_iupac 'C6 H5 Cl2 N O2 S'
_chemical_formula_moiety 'C6 H5 Cl2 N O2 S'
_chemical_formula_sum 'C6 H5 Cl2 N O2 S'
_chemical_formula_weight 226.07
_chemical_name_common 3,4-Dichlorobenzenesulfonamide
_chemical_name_systematic
;
3,4-Dichlorobenzenesulfonamide
;
_space_group_IT_number 14
_symmetry_cell_setting monoclinic
_symmetry_space_group_name_Hall '-P 2ybc'
_symmetry_space_group_name_H-M 'P 1 21/c 1'
_atom_sites_solution_hydrogens geom
_atom_sites_solution_primary direct
_atom_sites_solution_secondary difmap
_audit_creation_method SHELXL97
_cell_angle_alpha 90.00
_cell_angle_beta 106.260(10)
_cell_angle_gamma 90.00
_cell_formula_units_Z 4
_cell_length_a 11.353(2)
_cell_length_b 5.9629(7)
_cell_length_c 13.452(2)
_cell_measurement_reflns_used 2408
_cell_measurement_temperature 302(2)
_cell_measurement_theta_max 25.774
_cell_measurement_theta_min 3.141
_cell_volume 874.2(2)
_computing_cell_refinement
;
CrysAlis RED (Oxford Diffraction, 2006)
;
_computing_data_collection
;
CrysAlis CCD (Oxford Diffraction, 2006)
;
_computing_data_reduction
;
CrysAlis RED
;
_computing_molecular_graphics
;
PLATON (Spek, 2003) and ORTEP-3 for Windows (Farrugia, 1997)
;
_computing_publication_material SHELXL97
_computing_structure_refinement 'SHELXL97 (Sheldrick, 1997)'
_computing_structure_solution 'SHELXS97 (Sheldrick, 1997)'
_diffrn_ambient_temperature 302(2)
_diffrn_measured_fraction_theta_full 0.993
_diffrn_measured_fraction_theta_max 0.993
_diffrn_measurement_device_type
;
Oxford Diffraction Xcalibur diffractometer with Sapphire CCD detector
;
_diffrn_measurement_method
;
Rotation method data acquisition using omega and phi scans.
;
_diffrn_radiation_monochromator graphite
_diffrn_radiation_source 'Enhance (Mo) X-ray Source'
_diffrn_radiation_type MoK\a
_diffrn_radiation_wavelength 0.71073
_diffrn_reflns_av_R_equivalents 0.0199
_diffrn_reflns_av_sigmaI/netI 0.0260
_diffrn_reflns_limit_h_max 14
_diffrn_reflns_limit_h_min -11
_diffrn_reflns_limit_k_max 6
_diffrn_reflns_limit_k_min -7
_diffrn_reflns_limit_l_max 16
_diffrn_reflns_limit_l_min -16
_diffrn_reflns_number 5809
_diffrn_reflns_theta_full 26.36
_diffrn_reflns_theta_max 26.36
_diffrn_reflns_theta_min 3.15
_diffrn_standards_decay_% 0
_exptl_absorpt_coefficient_mu 0.936
_exptl_absorpt_correction_T_max 0.9289
_exptl_absorpt_correction_T_min 0.7060
_exptl_absorpt_correction_type analytical
_exptl_absorpt_process_details '(CrysAlis RED; Oxford Diffraction, 2006) (Clark & Reid, 1995)'
_exptl_crystal_colour colourless
_exptl_crystal_density_diffrn 1.718
_exptl_crystal_density_method 'not measured'
_exptl_crystal_description Prism
_exptl_crystal_F_000 456
_exptl_crystal_size_max 0.40
_exptl_crystal_size_mid 0.40
_exptl_crystal_size_min 0.08
_refine_diff_density_max 0.237
_refine_diff_density_min -0.223
_refine_ls_extinction_method none
_refine_ls_goodness_of_fit_ref 1.062
_refine_ls_hydrogen_treatment mixed
_refine_ls_matrix_type full
_refine_ls_number_parameters 115
_refine_ls_number_reflns 1774
_refine_ls_number_restraints 0
_refine_ls_restrained_S_all 1.062
_refine_ls_R_factor_all 0.0526
_refine_ls_R_factor_gt 0.0314
_refine_ls_shift/su_max 0.001
_refine_ls_shift/su_mean 0.000
_refine_ls_structure_factor_coef Fsqd
_refine_ls_weighting_details 'calc w=1/[\s^2^(Fo^2^)+(0.0437P)^2^+0.2808P] where P=(Fo^2^+2Fc^2^)/3'
_refine_ls_weighting_scheme calc
_refine_ls_wR_factor_gt 0.0748
_refine_ls_wR_factor_ref 0.0892
_reflns_number_gt 1297
_reflns_number_total 1774
_reflns_threshold_expression I>2\s(I)
_cod_data_source_file dn2195.cif
_cod_data_source_block I
_cod_original_sg_symbol_H-M 'P 21/c'
_cod_database_code 2214163
_cod_database_fobs_code 2214163

loop_
_symmetry_equiv_pos_as_xyz
'x, y, z'
'-x, y+1/2, -z+1/2'
'-x, -y, -z'
'x, -y-1/2, z-1/2'

loop_
_atom_site_type_symbol
_atom_site_label
_atom_site_fract_x
_atom_site_fract_y
_atom_site_fract_z
_atom_site_U_iso_or_equiv
_atom_site_adp_type
_atom_site_calc_flag
_atom_site_refinement_flags
_atom_site_occupancy
C C1 0.3139(2) 0.3022(4) 0.86230(15) 0.0351(5) Uani d . 1
C C2 0.2565(2) 0.4551(4) 0.78694(15) 0.0387(5) Uani d . 1
H H2 0.2722 0.4538 0.7227 0.046 Uiso calc R 1
C C3 0.1767(2) 0.6082(4) 0.80752(16) 0.0380(5) Uani d . 1
C C4 0.1528(2) 0.6091(4) 0.90318(17) 0.0411(5) Uani d . 1
C C5 0.2108(2) 0.4574(5) 0.97803(17) 0.0485(6) Uani d . 1
H H5 0.1955 0.4597 1.0424 0.058 Uiso calc R 1
C C6 0.2913(2) 0.3024(4) 0.95846(17) 0.0437(6) Uani d . 1
H H6 0.3299 0.1992 1.0089 0.052 Uiso calc R 1
N N1 0.5551(2) 0.2049(4) 0.88648(17) 0.0451(5) Uani d . 1
H H1A 0.573(2) 0.202(4) 0.948(2) 0.054 Uiso d . 1
H H1B 0.568(2) 0.321(5) 0.858(2) 0.054 Uiso d . 1
O O1 0.41096(15) -0.0934(3) 0.89211(12) 0.0458(4) Uani d . 1
O O2 0.40003(16) 0.1024(3) 0.72771(11) 0.0488(4) Uani d . 1
S S1 0.41992(5) 0.10901(9) 0.83756(4) 0.03697(18) Uani d . 1
Cl Cl1 0.10759(7) 0.80068(14) 0.71418(5) 0.0653(2) Uani d . 1
Cl Cl2 0.05152(7) 0.79949(14) 0.92960(6) 0.0701(3) Uani d . 1

loop_
_atom_site_aniso_label
_atom_site_aniso_U_11
_atom_site_aniso_U_22
_atom_site_aniso_U_33
_atom_site_aniso_U_12
_atom_site_aniso_U_13
_atom_site_aniso_U_23
C1 0.0384(12) 0.0349(12) 0.0322(10) -0.0044(11) 0.0104(9) -0.0055(9)
C2 0.0435(13) 0.0429(14) 0.0307(10) -0.0046(11) 0.0121(9) -0.0018(10)
C3 0.0375(12) 0.0368(13) 0.0383(11) -0.0018(11) 0.0084(9) 0.0009(10)
C4 0.0377(12) 0.0456(14) 0.0408(12) -0.0008(11) 0.0125(9) -0.0088(11)
C5 0.0548(15) 0.0610(17) 0.0336(11) 0.0009(13) 0.0187(10) -0.0027(11)
C6 0.0532(15) 0.0466(14) 0.0329(11) 0.0064(13) 0.0150(10) 0.0042(10)
N1 0.0483(13) 0.0456(13) 0.0422(11) -0.0059(11) 0.0143(9) 0.0090(10)
O1 0.0580(11) 0.0332(9) 0.0467(9) -0.0045(8) 0.0157(8) 0.0015(7)
O2 0.0675(11) 0.0475(10) 0.0329(8) 0.0081(9) 0.0164(7) -0.0042(7)
S1 0.0467(3) 0.0338(3) 0.0318(3) -0.0009(3) 0.0132(2) -0.0016(2)
Cl1 0.0719(5) 0.0671(5) 0.0566(4) 0.0228(4) 0.0173(3) 0.0205(3)
Cl2 0.0712(5) 0.0779(6) 0.0666(4) 0.0264(4) 0.0282(4) -0.0060(4)

loop_
_atom_type_symbol
_atom_type_description
_atom_type_scat_dispersion_real
_atom_type_scat_dispersion_imag
_atom_type_scat_source
C C 0.0033 0.0016 'International Tables Vol C Tables 4.2.6.8 and 6.1.1.4'
H H 0.0000 0.0000 'International Tables Vol C Tables 4.2.6.8 and 6.1.1.4'
N N 0.0061 0.0033 'International Tables Vol C Tables 4.2.6.8 and 6.1.1.4'
O O 0.0106 0.0060 'International Tables Vol C Tables 4.2.6.8 and 6.1.1.4'
S S 0.1246 0.1234 'International Tables Vol C Tables 4.2.6.8 and 6.1.1.4'
Cl Cl 0.1484 0.1585 'International Tables Vol C Tables 4.2.6.8 and 6.1.1.4'

loop_
_geom_angle_atom_site_label_1
_geom_angle_atom_site_label_2
_geom_angle_atom_site_label_3
_geom_angle
C2 C1 C6 120.7(2)
C2 C1 S1 119.88(16)
C6 C1 S1 119.38(17)
C3 C2 C1 119.60(19)
C3 C2 H2 120.2
C1 C2 H2 120.2
C2 C3 C4 120.2(2)
C2 C3 Cl1 119.35(17)
C4 C3 Cl1 120.46(18)
C5 C4 C3 119.9(2)
C5 C4 Cl2 119.51(18)
C3 C4 Cl2 120.60(19)
C6 C5 C4 120.6(2)
C6 C5 H5 119.7
C4 C5 H5 119.7
C5 C6 C1 119.0(2)
C5 C6 H6 120.5
C1 C6 H6 120.5
S1 N1 H1A 111(2)
S1 N1 H1B 112.4(18)
H1A N1 H1B 118(3)
O1 S1 O2 119.53(9)
O1 S1 N1 106.80(11)
O2 S1 N1 106.91(11)
O1 S1 C1 107.70(10)
O2 S1 C1 107.10(10)
N1 S1 C1 108.42(11)

loop_
_geom_bond_atom_site_label_1
_geom_bond_atom_site_label_2
_geom_bond_distance
C1 C2 1.383(3)
C1 C6 1.388(3)
C1 S1 1.764(2)
C2 C3 1.368(3)
C2 H2 0.9300
C3 C4 1.387(3)
C3 Cl1 1.720(2)
C4 C5 1.376(3)
C4 Cl2 1.722(2)
C5 C6 1.376(3)
C5 H5 0.9300
C6 H6 0.9300
N1 S1 1.597(2)
N1 H1A 0.79(3)
N1 H1B 0.82(3)
O1 S1 1.4310(16)
O2 S1 1.4315(15)

loop_
_geom_hbond_atom_site_label_D
_geom_hbond_atom_site_label_H
_geom_hbond_atom_site_label_A
_geom_hbond_site_symmetry_A
_geom_hbond_distance_DH
_geom_hbond_distance_HA
_geom_hbond_distance_DA
_geom_hbond_angle_DHA
N1 H1A O1 3_657 0.79(3) 2.21(3) 2.970(3) 161(3)
N1 H1B O2 2_656 0.82(3) 2.13(3) 2.945(3) 174(3)

loop_
_geom_torsion_atom_site_label_1
_geom_torsion_atom_site_label_2
_geom_torsion_atom_site_label_3
_geom_torsion_atom_site_label_4
_geom_torsion
C6 C1 C2 C3 0.0(3)
S1 C1 C2 C3 -178.39(17)
C1 C2 C3 C4 -0.4(3)
C1 C2 C3 Cl1 178.96(17)
C2 C3 C4 C5 0.8(4)
Cl1 C3 C4 C5 -178.54(19)
C2 C3 C4 Cl2 -179.46(18)
Cl1 C3 C4 Cl2 1.2(3)
C3 C4 C5 C6 -0.9(4)
Cl2 C4 C5 C6 179.4(2)
C4 C5 C6 C1 0.5(4)
C2 C1 C6 C5 -0.1(4)
S1 C1 C6 C5 178.35(19)
C2 C1 S1 O1 -147.14(18)
C6 C1 S1 O1 34.4(2)
C2 C1 S1 O2 -17.4(2)
C6 C1 S1 O2 164.16(18)
C2 C1 S1 N1 97.6(2)
C6 C1 S1 N1 -80.8(2)

loop_
_cod_related_entry_id
_cod_related_entry_database
_cod_related_entry_code
1 ChemSpider 203214
